data_7127029
loop_
_publ_author_name
'Sekine, Yoshihiro'
'Chen, Jian'
'Eguchi, Naoki'
'Miyasaka, Hitoshi'

_publ_section_title
;
 Fine tuning of intra-lattice electron transfers through site doping in
 tetraoxolene-bridged iron honeycomb layers.
;
_journal_issue 74
_journal_name_full 'Chemical communications (Cambridge, England)'
_journal_page_first 10867
_journal_page_last 10870
_journal_paper_doi 10.1039/d0cc03808c
_journal_volume 56
_journal_year 2020
_chemical_formula_moiety 'Br1.08 C18 Cl4.92 Fe2 O12, 2(C12 H28 N)'
_chemical_formula_sum 'C42 H56 Br1.08 Cl4.92 Fe2 N2 O12'
_chemical_formula_weight 1153.30
_space_group_crystal_system monoclinic
_space_group_IT_number 14
_space_group_name_Hall '-P 2yn'
_space_group_name_H-M_alt 'P 1 21/n 1'
_atom_sites_solution_hydrogens geom
_atom_sites_solution_primary iterative
_audit_creation_date 2020-07-29
_audit_creation_method
;
Olex2 1.3
(compiled Nov 21 2019 18:19:11 for OlexSys, GUI svn.r6003)
;
_audit_update_record
;
2020-08-04 deposited with the CCDC.	2020-08-06 downloaded from the CCDC.
;
_cell_angle_alpha 90
_cell_angle_beta 101.419(9)
_cell_angle_gamma 90
_cell_formula_units_Z 2
_cell_length_a 10.8043(10)
_cell_length_b 20.7436(17)
_cell_length_c 12.2725(11)
_cell_measurement_reflns_used 6106
_cell_measurement_temperature 103.15
_cell_measurement_theta_max 30.6480
_cell_measurement_theta_min 1.9420
_cell_volume 2696.1(4)
_computing_cell_refinement 'CrysAlisPro 1.171.39.46 (Rigaku OD, 2018)'
_computing_data_collection 'CrysAlisPro 1.171.39.46 (Rigaku OD, 2018)'
_computing_data_reduction 'CrysAlisPro 1.171.39.46 (Rigaku OD, 2018)'
_computing_molecular_graphics 'Olex2 1.3 (Dolomanov et al., 2009)'
_computing_publication_material 'Olex2 1.3 (Dolomanov et al., 2009)'
_computing_structure_refinement 'SHELXL 2014/7 (Sheldrick, 2015)'
_computing_structure_solution 'olex2.solve 1.3 (Bourhis et al., 2015)'
_diffrn_ambient_temperature 103.15
_diffrn_detector 'CCD plate'
_diffrn_measured_fraction_theta_full 0.998
_diffrn_measured_fraction_theta_max 0.995
_diffrn_measurement_details
;
List of Runs (angles in degrees, time in seconds):

  # Type    Start    End  Width  t~exp~   \w     \q     \k     \f   Frames
#--------------------------------------------------------------------------
  1  \w   -110.00  70.00   0.50   10.00    --  -20.00  45.00   0.00  360
  2  \w   -110.00  70.00   0.50   10.00    --  -20.00  45.00  90.00  360
;
_diffrn_measurement_device 'abstract diffractometer'
_diffrn_measurement_device_type 'dtrek-CrysAlisPro-abstract goniometer imported rigaku-d*trek images'
_diffrn_measurement_method '\w scans'
_diffrn_orient_matrix_type 'CrysAlisPro convention (1999,Acta A55,543-557)'
_diffrn_orient_matrix_UB_11 -0.0502831000
_diffrn_orient_matrix_UB_12 -0.0162392000
_diffrn_orient_matrix_UB_13 0.0177210000
_diffrn_orient_matrix_UB_21 -0.0006842000
_diffrn_orient_matrix_UB_22 0.0240481000
_diffrn_orient_matrix_UB_23 0.0409562000
_diffrn_orient_matrix_UB_31 -0.0441559000
_diffrn_orient_matrix_UB_32 0.0181797000
_diffrn_orient_matrix_UB_33 -0.0384785000
_diffrn_radiation_monochromator graphite
_diffrn_radiation_probe x-ray
_diffrn_radiation_type 'Mo K\a'
_diffrn_radiation_wavelength 0.71073
_diffrn_reflns_av_R_equivalents 0.0707
_diffrn_reflns_av_unetI/netI 0.0790
_diffrn_reflns_Laue_measured_fraction_full 0.998
_diffrn_reflns_Laue_measured_fraction_max 0.995
_diffrn_reflns_limit_h_max 13
_diffrn_reflns_limit_h_min -14
_diffrn_reflns_limit_k_max 26
_diffrn_reflns_limit_k_min -24
_diffrn_reflns_limit_l_max 15
_diffrn_reflns_limit_l_min -12
_diffrn_reflns_number 20498
_diffrn_reflns_point_group_measured_fraction_full 0.998
_diffrn_reflns_point_group_measured_fraction_max 0.995
_diffrn_reflns_theta_full 25.242
_diffrn_reflns_theta_max 27.498
_diffrn_reflns_theta_min 2.593
_diffrn_source 'fine-focus sealed X-ray tube'
_diffrn_source_type 'Enhance (Mo) X-ray Source'
_exptl_absorpt_coefficient_mu 1.637
_exptl_absorpt_correction_T_max 1.00000
_exptl_absorpt_correction_T_min 0.70965
_exptl_absorpt_correction_type multi-scan
_exptl_absorpt_process_details
;
CrysAlisPro 1.171.39.46 (Rigaku Oxford Diffraction, 2018)
Empirical absorption correction using spherical harmonics,
 implemented in SCALE3 ABSPACK scaling algorithm.
;
_exptl_crystal_colour black
_exptl_crystal_colour_primary black
_exptl_crystal_density_diffrn 1.421
_exptl_crystal_description hexagonal
_exptl_crystal_F_000 1183
_exptl_crystal_size_max 0.168
_exptl_crystal_size_mid 0.133
_exptl_crystal_size_min 0.046
_refine_diff_density_max 0.601
_refine_diff_density_min -0.771
_refine_diff_density_rms 0.116
_refine_ls_extinction_method none
_refine_ls_goodness_of_fit_ref 1.117
_refine_ls_hydrogen_treatment constr
_refine_ls_matrix_type full
_refine_ls_number_parameters 320
_refine_ls_number_reflns 6142
_refine_ls_number_restraints 3
_refine_ls_restrained_S_all 1.118
_refine_ls_R_factor_all 0.1359
_refine_ls_R_factor_gt 0.0796
_refine_ls_shift/su_max 0.001
_refine_ls_shift/su_mean 0.000
_refine_ls_structure_factor_coef Fsqd
_refine_ls_weighting_details 'w=1/[\s^2^(Fo^2^)+(0.0367P)^2^+13.6623P] where P=(Fo^2^+2Fc^2^)/3'
_refine_ls_weighting_scheme calc
_refine_ls_wR_factor_gt 0.1517
_refine_ls_wR_factor_ref 0.1734
_reflns_Friedel_coverage 0.000
_reflns_number_gt 3842
_reflns_number_total 6142
_reflns_threshold_expression 'I > 2\s(I)'
_cod_data_source_file d0cc03808c2.cif
_cod_data_source_block Br-018-d_CCDC-2014803_R1
_cod_depositor_comments 'Adding full bibliography for 7127029--7127048.cif.'
_cod_database_code 7127029
_shelx_shelxl_version_number 2014/7
_chemical_oxdiff_formula 'C42 H56 Cl4.92 Br1.08 Fe2 N2 O12'
_shelx_space_group_comment
;
The symmetry employed for this shelxl refinement is uniquely defined
by the following loop, which should always be used as a source of
symmetry information in preference to the above space-group names.
They are only intended as comments.
;
_reflns_odcompleteness_completeness 90.57
_reflns_odcompleteness_iscentric 1
_reflns_odcompleteness_theta 31.12
_olex2_refinement_description
;
1. Fixed Uiso
 At 1.2 times of:
  All C(H,H) groups
 At 1.5 times of:
  All C(H,H,H) groups
2. Restrained distances
 C6-Br2
 1.88 with sigma of 0.02
 C3-Br1
 1.88 with sigma of 0.02
 C8-Br3
 1.88 with sigma of 0.02
3. Rigid bond restraints
 Cl2, Cl1, Cl3
 with sigma for 1-2 distances of 0.01 and sigma for 1-3 distances of 0.01
 Br3, Br2, Br1
 with sigma for 1-2 distances of 0.01 and sigma for 1-3 distances of 0.01
4. Uiso/Uaniso restraints and constraints
Cl2 \\sim Cl1 \\sim Cl3: within 1.7A with sigma of 0.04 and sigma for terminal
atoms of 0.08 within 1.7A
Br3 \\sim Br2 \\sim Br1: within 1.7A with sigma of 0.04 and sigma for terminal
atoms of 0.08 within 1.7A
5. Others
 Fixed Sof: Cl2(0.815) Cl3(0.83) Cl1(0.815) Br2(0.185) Br3(0.17) Br1(0.185)
6.a Secondary CH2 refined with riding coordinates:
 C17(H17A,H17B), C16(H16A,H16B), C19(H19A,H19B), C10(H10A,H10B), C11(H11A,
 H11B), C13(H13A,H13B), C20(H20A,H20B), C14(H14A,H14B)
6.b Idealised Me refined as rotating group:
 C18(H18A,H18B,H18C), C12(H12A,H12B,H12C), C15(H15A,H15B,H15C), C21(H21A,H21B,
 H21C)
;
_olex2_submission_special_instructions 'No special instructions were received'
_oxdiff_exptl_absorpt_empirical_details
;
Empirical correction (ABSPACK) includes:
- Absorption correction using spherical harmonics
- Frame scaling
- Detector area scaling
;
_oxdiff_exptl_absorpt_empirical_full_max 1.421
_oxdiff_exptl_absorpt_empirical_full_min 0.801

loop_
_space_group_symop_operation_xyz
'x, y, z'
'-x+1/2, y+1/2, -z+1/2'
'-x, -y, -z'
'x-1/2, -y-1/2, z-1/2'

loop_
_atom_site_label
_atom_site_type_symbol
_atom_site_fract_x
_atom_site_fract_y
_atom_site_fract_z
_atom_site_U_iso_or_equiv
_atom_site_adp_type
_atom_site_occupancy
_atom_site_site_symmetry_order
_atom_site_calc_flag
_atom_site_refinement_flags_posn
_atom_site_refinement_flags_adp
_atom_site_refinement_flags_occupancy
_atom_site_disorder_assembly
_atom_site_disorder_group
Fe01 Fe 0.54118(8) 0.68918(4) -0.02794(7) 0.0274(2) Uani 1 1 d . . . . .
Cl2 Cl 0.9277(6) 0.8308(2) 0.0559(5) 0.0296(16) Uani 0.815 1 d . . P A 2
Cl3 Cl 0.7981(7) 0.4807(7) 0.0201(15) 0.0320(13) Uani 0.83 1 d . . P B 2
Cl1 Cl 0.6598(5) 0.6675(2) 0.3877(4) 0.0351(16) Uani 0.815 1 d . . P C 2
O6 O 0.5976(4) 0.38119(19) 0.0275(3) 0.0301(9) Uani 1 1 d . . . . .
O2 O 0.5761(3) 0.68763(19) 0.1377(3) 0.0288(9) Uani 1 1 d . . . . .
O3 O 0.9026(3) 0.74671(19) 0.4413(3) 0.0276(9) Uani 1 1 d . . . . .
O1 O 0.6918(4) 0.74601(19) 0.0017(3) 0.0286(9) Uani 1 1 d . . . . .
O4 O 1.0115(3) 0.81258(18) 0.3070(3) 0.0278(9) Uani 1 1 d . . . . .
O5 O 0.6425(4) 0.60353(19) -0.0243(3) 0.0309(9) Uani 1 1 d . . . . .
N00B N 0.3890(5) 0.8600(2) 0.2462(4) 0.0332(12) Uani 1 1 d . . . . .
C2 C 0.6810(5) 0.7153(3) 0.1829(5) 0.0255(12) Uani 1 1 d . . . . .
C5 C 0.9084(5) 0.7838(3) 0.2610(4) 0.0248(12) Uani 1 1 d . . . . .
C1 C 0.7457(5) 0.7502(3) 0.1061(4) 0.0256(12) Uani 1 1 d . . . . .
C9 C 0.5591(5) 0.4385(3) 0.0154(5) 0.0281(13) Uani 1 1 d . . . . .
C4 C 0.8459(5) 0.7463(3) 0.3369(4) 0.0258(12) Uani 1 1 d . . . . .
C7 C 0.5830(5) 0.5527(3) -0.0112(4) 0.0271(13) Uani 1 1 d . . . . .
C8 C 0.6345(5) 0.4919(3) 0.0069(5) 0.0297(13) Uani 1 1 d D . . . .
C17 C 0.2840(6) 0.7489(3) 0.2498(5) 0.0374(15) Uani 1 1 d . . . . .
H17A H 0.2014 0.7629 0.2059 0.045 Uiso 1 1 calc R U . . .
H17B H 0.2831 0.7557 0.3294 0.045 Uiso 1 1 calc R U . . .
C6 C 0.8539(5) 0.7853(3) 0.1479(4) 0.0265(12) Uani 1 1 d D . . . .
C3 C 0.7355(5) 0.7135(3) 0.2974(4) 0.0267(12) Uani 1 1 d D . . . .
C16 C 0.3882(6) 0.7887(3) 0.2174(5) 0.0354(14) Uani 1 1 d . . . . .
H16A H 0.3821 0.7847 0.1361 0.043 Uiso 1 1 calc R U . . .
H16B H 0.4703 0.7700 0.2539 0.043 Uiso 1 1 calc R U . . .
C19 C 0.2675(6) 0.8908(3) 0.1833(5) 0.0371(15) Uani 1 1 d . . . . .
H19A H 0.2579 0.8798 0.1036 0.045 Uiso 1 1 calc R U . . .
H19B H 0.1955 0.8713 0.2102 0.045 Uiso 1 1 calc R U . . .
C10 C 0.3955(6) 0.8709(3) 0.3686(5) 0.0369(15) Uani 1 1 d . . . . .
H10A H 0.3123 0.8597 0.3856 0.044 Uiso 1 1 calc R U . . .
H10B H 0.4092 0.9175 0.3837 0.044 Uiso 1 1 calc R U . . .
C11 C 0.4966(6) 0.8339(3) 0.4486(5) 0.0400(15) Uani 1 1 d . . . . .
H11A H 0.5811 0.8434 0.4329 0.048 Uiso 1 1 calc R U . . .
H11B H 0.4812 0.7869 0.4403 0.048 Uiso 1 1 calc R U . . .
C13 C 0.5051(6) 0.8908(3) 0.2144(5) 0.0404(16) Uani 1 1 d . . . . .
H13A H 0.5121 0.9355 0.2431 0.048 Uiso 1 1 calc R U . . .
H13B H 0.5807 0.8671 0.2531 0.048 Uiso 1 1 calc R U . . .
C18 C 0.3040(6) 0.6777(3) 0.2287(6) 0.0407(16) Uani 1 1 d . . . . .
H18A H 0.3009 0.6708 0.1493 0.061 Uiso 1 1 calc R U . . .
H18B H 0.2375 0.6524 0.2524 0.061 Uiso 1 1 calc R U . . .
H18C H 0.3866 0.6642 0.2710 0.061 Uiso 1 1 calc R U . . .
C12 C 0.4897(7) 0.8556(3) 0.5676(5) 0.0459(17) Uani 1 1 d . . . . .
H12A H 0.4024 0.8521 0.5784 0.069 Uiso 1 1 calc R U . . .
H12B H 0.5179 0.9004 0.5785 0.069 Uiso 1 1 calc R U . . .
H12C H 0.5443 0.8279 0.6216 0.069 Uiso 1 1 calc R U . . .
C20 C 0.2592(7) 0.9637(3) 0.1937(6) 0.0490(18) Uani 1 1 d . . . . .
H20A H 0.3299 0.9844 0.1665 0.059 Uiso 1 1 calc R U . . .
H20B H 0.2653 0.9758 0.2726 0.059 Uiso 1 1 calc R U . . .
C14 C 0.5087(8) 0.8929(4) 0.0917(6) 0.054(2) Uani 1 1 d . . . . .
H14A H 0.4327 0.9154 0.0507 0.064 Uiso 1 1 calc R U . . .
H14B H 0.5086 0.8485 0.0623 0.064 Uiso 1 1 calc R U . . .
C15 C 0.6266(8) 0.9282(4) 0.0745(8) 0.071(3) Uani 1 1 d . . . . .
H15A H 0.6317 0.9265 -0.0043 0.107 Uiso 1 1 calc R U . . .
H15B H 0.7013 0.9075 0.1190 0.107 Uiso 1 1 calc R U . . .
H15C H 0.6227 0.9732 0.0977 0.107 Uiso 1 1 calc R U . . .
C21 C 0.1336(8) 0.9868(4) 0.1251(8) 0.074(3) Uani 1 1 d . . . . .
H21A H 0.1284 0.9749 0.0471 0.110 Uiso 1 1 calc R U . . .
H21B H 0.1278 1.0337 0.1312 0.110 Uiso 1 1 calc R U . . .
H21C H 0.0640 0.9666 0.1530 0.110 Uiso 1 1 calc R U . . .
Br2 Br 0.9309(13) 0.8322(6) 0.0535(11) 0.054(4) Uani 0.185 1 d D . P A -2
Br3 Br 0.8072(17) 0.4803(17) 0.007(3) 0.044(6) Uani 0.17 1 d D . P B -2
Br1 Br 0.6608(9) 0.6662(6) 0.3895(8) 0.062(4) Uani 0.185 1 d D . P C -2

loop_
_atom_site_aniso_label
_atom_site_aniso_U_11
_atom_site_aniso_U_22
_atom_site_aniso_U_33
_atom_site_aniso_U_23
_atom_site_aniso_U_13
_atom_site_aniso_U_12
Fe01 0.0261(4) 0.0315(5) 0.0212(4) 0.0005(4) -0.0033(3) -0.0001(4)
Cl2 0.036(3) 0.027(2) 0.021(3) -0.0016(17) -0.005(2) -0.0082(19)
Cl3 0.024(2) 0.031(3) 0.042(3) 0.0065(19) 0.008(2) 0.0019(16)
Cl1 0.035(3) 0.041(2) 0.022(3) 0.0058(17) -0.0117(17) -0.0104(18)
O6 0.028(2) 0.031(2) 0.028(2) 0.0009(17) -0.0014(17) 0.0018(17)
O2 0.024(2) 0.035(2) 0.024(2) 0.0010(17) -0.0023(16) -0.0010(17)
O3 0.025(2) 0.035(2) 0.0197(19) 0.0003(16) -0.0052(16) 0.0005(16)
O1 0.029(2) 0.037(2) 0.0170(19) 0.0019(17) -0.0012(16) -0.0012(17)
O4 0.027(2) 0.029(2) 0.024(2) -0.0027(17) -0.0023(16) -0.0040(17)
O5 0.026(2) 0.031(2) 0.032(2) 0.0039(18) -0.0012(17) -0.0021(18)
N00B 0.035(3) 0.034(3) 0.029(3) 0.000(2) 0.002(2) 0.001(2)
C2 0.025(3) 0.025(3) 0.025(3) -0.002(2) 0.001(2) 0.000(2)
C5 0.028(3) 0.020(3) 0.024(3) -0.002(2) 0.000(2) 0.000(2)
C1 0.032(3) 0.025(3) 0.018(3) -0.001(2) 0.002(2) 0.002(2)
C9 0.030(3) 0.028(3) 0.022(3) -0.001(2) -0.005(2) 0.008(2)
C4 0.026(3) 0.026(3) 0.023(3) 0.000(2) -0.002(2) 0.003(2)
C7 0.026(3) 0.034(3) 0.018(3) 0.002(2) -0.002(2) 0.002(2)
C8 0.022(3) 0.031(3) 0.032(3) 0.004(3) -0.003(2) -0.001(2)
C17 0.035(3) 0.042(4) 0.035(3) -0.001(3) 0.006(3) -0.005(3)
C6 0.030(3) 0.026(3) 0.021(3) 0.001(2) -0.001(2) 0.002(2)
C3 0.025(3) 0.034(3) 0.019(3) 0.000(2) 0.001(2) -0.001(2)
C16 0.033(3) 0.035(4) 0.038(4) -0.001(3) 0.006(3) 0.002(3)
C19 0.039(4) 0.044(4) 0.025(3) -0.003(3) -0.004(3) 0.002(3)
C10 0.034(3) 0.044(4) 0.032(3) -0.004(3) 0.005(3) 0.000(3)
C11 0.035(3) 0.043(4) 0.039(4) -0.002(3) 0.000(3) -0.004(3)
C13 0.042(4) 0.039(4) 0.043(4) -0.005(3) 0.015(3) -0.005(3)
C18 0.034(3) 0.044(4) 0.043(4) 0.002(3) 0.005(3) -0.003(3)
C12 0.045(4) 0.055(4) 0.031(3) 0.010(3) -0.009(3) -0.010(3)
C20 0.048(4) 0.046(4) 0.046(4) -0.005(3) -0.008(3) 0.001(3)
C14 0.079(6) 0.042(4) 0.049(4) -0.007(3) 0.033(4) -0.010(4)
C15 0.079(6) 0.054(5) 0.092(7) 0.008(5) 0.041(5) 0.000(5)
C21 0.071(6) 0.050(5) 0.082(6) -0.003(5) -0.027(5) 0.015(4)
Br2 0.031(6) 0.101(9) 0.033(7) 0.007(5) 0.015(5) -0.007(5)
Br3 0.040(6) 0.043(6) 0.053(10) 0.012(5) 0.017(4) 0.008(4)
Br1 0.028(5) 0.133(10) 0.032(6) 0.013(5) 0.022(4) 0.001(5)

loop_
_atom_type_symbol
_atom_type_description
_atom_type_scat_dispersion_real
_atom_type_scat_dispersion_imag
_atom_type_scat_source
C C 0.0033 0.0016 'International Tables Vol C Tables 4.2.6.8 and 6.1.1.4'
H H 0.0000 0.0000 'International Tables Vol C Tables 4.2.6.8 and 6.1.1.4'
Br Br -0.2901 2.4595 'International Tables Vol C Tables 4.2.6.8 and 6.1.1.4'
Cl Cl 0.1484 0.1585 'International Tables Vol C Tables 4.2.6.8 and 6.1.1.4'
Fe Fe 0.3463 0.8444 'International Tables Vol C Tables 4.2.6.8 and 6.1.1.4'
N N 0.0061 0.0033 'International Tables Vol C Tables 4.2.6.8 and 6.1.1.4'
O O 0.0106 0.0060 'International Tables Vol C Tables 4.2.6.8 and 6.1.1.4'

loop_
_geom_angle_atom_site_label_1
_geom_angle_atom_site_label_2
_geom_angle_atom_site_label_3
_geom_angle
_geom_angle_site_symmetry_1
_geom_angle_site_symmetry_3
_geom_angle_publ_flag
O2 Fe01 O6 88.68(15) . 3_665 ?
O2 Fe01 O5 88.40(16) . . ?
O3 Fe01 O6 87.37(16) 4_575 3_665 ?
O3 Fe01 O2 100.87(16) 4_575 . ?
O3 Fe01 O1 101.40(16) 4_575 . ?
O3 Fe01 O4 81.64(15) 4_575 4_575 ?
O3 Fe01 O5 161.87(16) 4_575 . ?
O1 Fe01 O6 167.37(15) . 3_665 ?
O1 Fe01 O2 80.80(15) . . ?
O1 Fe01 O4 99.12(16) . 4_575 ?
O1 Fe01 O5 95.42(16) . . ?
O4 Fe01 O6 91.09(16) 4_575 3_665 ?
O4 Fe01 O2 177.47(16) 4_575 . ?
O4 Fe01 O5 89.09(16) 4_575 . ?
O5 Fe01 O6 77.21(16) . 3_665 ?
C9 O6 Fe01 116.1(4) . 3_665 ?
C2 O2 Fe01 113.8(4) . . ?
C4 O3 Fe01 112.5(3) . 4_676 ?
C1 O1 Fe01 114.2(3) . . ?
C5 O4 Fe01 112.9(3) . 4_676 ?
C7 O5 Fe01 115.9(4) . . ?
C16 N00B C19 109.0(5) . . ?
C16 N00B C13 108.4(5) . . ?
C19 N00B C13 111.4(5) . . ?
C10 N00B C16 112.0(5) . . ?
C10 N00B C19 107.9(5) . . ?
C10 N00B C13 108.2(5) . . ?
O2 C2 C1 115.5(5) . . ?
O2 C2 C3 124.9(5) . . ?
C3 C2 C1 119.6(5) . . ?
O4 C5 C4 115.5(5) . . ?
O4 C5 C6 125.6(5) . . ?
C6 C5 C4 118.9(5) . . ?
O1 C1 C2 115.0(5) . . ?
O1 C1 C6 125.4(5) . . ?
C6 C1 C2 119.6(5) . . ?
O6 C9 C7 114.9(5) . 3_665 ?
O6 C9 C8 125.2(5) . . ?
C8 C9 C7 119.9(5) . 3_665 ?
O3 C4 C5 115.5(5) . . ?
O3 C4 C3 123.8(5) . . ?
C3 C4 C5 120.7(5) . . ?
O5 C7 C9 115.3(5) . 3_665 ?
O5 C7 C8 125.9(5) . . ?
C8 C7 C9 118.9(5) . 3_665 ?
Cl3 C8 Br3 5.2(18) . . ?
C9 C8 Cl3 118.8(7) . . ?
C9 C8 Br3 119.6(12) . . ?
C7 C8 Cl3 120.1(7) . . ?
C7 C8 C9 121.1(5) . . ?
C7 C8 Br3 119.0(12) . . ?
H17A C17 H17B 108.1 . . ?
C16 C17 H17A 109.6 . . ?
C16 C17 H17B 109.6 . . ?
C16 C17 C18 110.3(5) . . ?
C18 C17 H17A 109.6 . . ?
C18 C17 H17B 109.6 . . ?
Cl2 C6 Br2 0.3(7) . . ?
C5 C6 Cl2 119.3(5) . . ?
C5 C6 Br2 119.0(6) . . ?
C1 C6 Cl2 119.7(4) . . ?
C1 C6 C5 121.0(5) . . ?
C1 C6 Br2 119.9(6) . . ?
Cl1 C3 Br1 0.8(5) . . ?
C2 C3 Cl1 118.8(4) . . ?
C2 C3 Br1 119.2(5) . . ?
C4 C3 Cl1 121.2(4) . . ?
C4 C3 C2 120.0(5) . . ?
C4 C3 Br1 120.8(5) . . ?
N00B C16 H16A 108.3 . . ?
N00B C16 H16B 108.3 . . ?
C17 C16 N00B 116.1(5) . . ?
C17 C16 H16A 108.3 . . ?
C17 C16 H16B 108.3 . . ?
H16A C16 H16B 107.4 . . ?
N00B C19 H19A 108.4 . . ?
N00B C19 H19B 108.4 . . ?
H19A C19 H19B 107.4 . . ?
C20 C19 N00B 115.7(5) . . ?
C20 C19 H19A 108.4 . . ?
C20 C19 H19B 108.4 . . ?
N00B C10 H10A 108.1 . . ?
N00B C10 H10B 108.1 . . ?
N00B C10 C11 116.9(5) . . ?
H10A C10 H10B 107.3 . . ?
C11 C10 H10A 108.1 . . ?
C11 C10 H10B 108.1 . . ?
C10 C11 H11A 110.2 . . ?
C10 C11 H11B 110.2 . . ?
C10 C11 C12 107.5(5) . . ?
H11A C11 H11B 108.5 . . ?
C12 C11 H11A 110.2 . . ?
C12 C11 H11B 110.2 . . ?
N00B C13 H13A 108.1 . . ?
N00B C13 H13B 108.1 . . ?
H13A C13 H13B 107.3 . . ?
C14 C13 N00B 116.7(6) . . ?
C14 C13 H13A 108.1 . . ?
C14 C13 H13B 108.1 . . ?
C17 C18 H18A 109.5 . . ?
C17 C18 H18B 109.5 . . ?
C17 C18 H18C 109.5 . . ?
H18A C18 H18B 109.5 . . ?
H18A C18 H18C 109.5 . . ?
H18B C18 H18C 109.5 . . ?
C11 C12 H12A 109.5 . . ?
C11 C12 H12B 109.5 . . ?
C11 C12 H12C 109.5 . . ?
H12A C12 H12B 109.5 . . ?
H12A C12 H12C 109.5 . . ?
H12B C12 H12C 109.5 . . ?
C19 C20 H20A 109.9 . . ?
C19 C20 H20B 109.9 . . ?
C19 C20 C21 109.1(6) . . ?
H20A C20 H20B 108.3 . . ?
C21 C20 H20A 109.9 . . ?
C21 C20 H20B 109.9 . . ?
C13 C14 H14A 109.7 . . ?
C13 C14 H14B 109.7 . . ?
C13 C14 C15 109.8(7) . . ?
H14A C14 H14B 108.2 . . ?
C15 C14 H14A 109.7 . . ?
C15 C14 H14B 109.7 . . ?
C14 C15 H15A 109.5 . . ?
C14 C15 H15B 109.5 . . ?
C14 C15 H15C 109.5 . . ?
H15A C15 H15B 109.5 . . ?
H15A C15 H15C 109.5 . . ?
H15B C15 H15C 109.5 . . ?
C20 C21 H21A 109.5 . . ?
C20 C21 H21B 109.5 . . ?
C20 C21 H21C 109.5 . . ?
H21A C21 H21B 109.5 . . ?
H21A C21 H21C 109.5 . . ?
H21B C21 H21C 109.5 . . ?

loop_
_geom_bond_atom_site_label_1
_geom_bond_atom_site_label_2
_geom_bond_distance
_geom_bond_site_symmetry_2
_geom_bond_publ_flag
Fe01 O6 2.093(4) 3_665 ?
Fe01 O2 1.992(4) . ?
Fe01 O3 1.982(4) 4_575 ?
Fe01 O1 1.984(4) . ?
Fe01 O4 1.988(4) 4_575 ?
Fe01 O5 2.082(4) . ?
Cl2 C6 1.777(8) . ?
Cl3 C8 1.758(11) . ?
Cl1 C3 1.780(7) . ?
O6 Fe01 2.093(4) 3_665 ?
O6 C9 1.258(7) . ?
O2 C2 1.294(6) . ?
O3 Fe01 1.982(4) 4_676 ?
O3 C4 1.305(6) . ?
O1 C1 1.302(6) . ?
O4 Fe01 1.988(4) 4_676 ?
O4 C5 1.291(6) . ?
O5 C7 1.262(7) . ?
N00B C16 1.519(8) . ?
N00B C19 1.525(7) . ?
N00B C10 1.507(8) . ?
N00B C13 1.526(8) . ?
C2 C1 1.470(8) . ?
C2 C3 1.412(7) . ?
C5 C4 1.477(8) . ?
C5 C6 1.396(7) . ?
C1 C6 1.387(8) . ?
C9 C7 1.537(8) 3_665 ?
C9 C8 1.390(8) . ?
C4 C3 1.376(8) . ?
C7 C9 1.537(8) 3_665 ?
C7 C8 1.379(8) . ?
C8 Br3 1.882(18) . ?
C17 H17A 0.9900 . ?
C17 H17B 0.9900 . ?
C17 C16 1.511(8) . ?
C17 C18 1.522(9) . ?
C6 Br2 1.834(12) . ?
C3 Br1 1.803(10) . ?
C16 H16A 0.9900 . ?
C16 H16B 0.9900 . ?
C19 H19A 0.9900 . ?
C19 H19B 0.9900 . ?
C19 C20 1.523(9) . ?
C10 H10A 0.9900 . ?
C10 H10B 0.9900 . ?
C10 C11 1.524(8) . ?
C11 H11A 0.9900 . ?
C11 H11B 0.9900 . ?
C11 C12 1.545(9) . ?
C13 H13A 0.9900 . ?
C13 H13B 0.9900 . ?
C13 C14 1.515(9) . ?
C18 H18A 0.9800 . ?
C18 H18B 0.9800 . ?
C18 H18C 0.9800 . ?
C12 H12A 0.9800 . ?
C12 H12B 0.9800 . ?
C12 H12C 0.9800 . ?
C20 H20A 0.9900 . ?
C20 H20B 0.9900 . ?
C20 C21 1.524(9) . ?
C14 H14A 0.9900 . ?
C14 H14B 0.9900 . ?
C14 C15 1.519(10) . ?
C15 H15A 0.9800 . ?
C15 H15B 0.9800 . ?
C15 H15C 0.9800 . ?
C21 H21A 0.9800 . ?
C21 H21B 0.9800 . ?
C21 H21C 0.9800 . ?

loop_
_geom_torsion_atom_site_label_1
_geom_torsion_atom_site_label_2
_geom_torsion_atom_site_label_3
_geom_torsion_atom_site_label_4
_geom_torsion
_geom_torsion_site_symmetry_1
_geom_torsion_site_symmetry_2
_geom_torsion_site_symmetry_3
_geom_torsion_site_symmetry_4
_geom_torsion_publ_flag
Fe01 O6 C9 C7 4.1(6) 3_665 . . 3_665 ?
Fe01 O6 C9 C8 -176.5(5) 3_665 . . . ?
Fe01 O2 C2 C1 8.1(6) . . . . ?
Fe01 O2 C2 C3 -171.3(5) . . . . ?
Fe01 O3 C4 C5 10.3(6) 4_676 . . . ?
Fe01 O3 C4 C3 -169.9(5) 4_676 . . . ?
Fe01 O1 C1 C2 -3.4(6) . . . . ?
Fe01 O1 C1 C6 178.2(5) . . . . ?
Fe01 O4 C5 C4 -10.2(6) 4_676 . . . ?
Fe01 O4 C5 C6 170.2(5) 4_676 . . . ?
Fe01 O5 C7 C9 7.7(6) . . . 3_665 ?
Fe01 O5 C7 C8 -171.8(5) . . . . ?
O6 C9 C8 Cl3 -3.1(11) . . . . ?
O6 C9 C8 C7 177.1(5) . . . . ?
O6 C9 C8 Br3 2.9(16) . . . . ?
O2 C2 C1 O1 -3.2(7) . . . . ?
O2 C2 C1 C6 175.3(5) . . . . ?
O2 C2 C3 Cl1 2.6(8) . . . . ?
O2 C2 C3 C4 -178.2(5) . . . . ?
O2 C2 C3 Br1 3.4(9) . . . . ?
O3 C4 C3 Cl1 -0.4(8) . . . . ?
O3 C4 C3 C2 -179.6(5) . . . . ?
O3 C4 C3 Br1 -1.2(9) . . . . ?
O1 C1 C6 Cl2 1.5(8) . . . . ?
O1 C1 C6 C5 -176.4(5) . . . . ?
O1 C1 C6 Br2 1.3(10) . . . . ?
O4 C5 C4 O3 -0.1(7) . . . . ?
O4 C5 C4 C3 -179.9(5) . . . . ?
O4 C5 C6 Cl2 -0.9(8) . . . . ?
O4 C5 C6 C1 177.0(5) . . . . ?
O4 C5 C6 Br2 -0.7(10) . . . . ?
O5 C7 C8 Cl3 3.1(11) . . . . ?
O5 C7 C8 C9 -177.0(5) . . . . ?
O5 C7 C8 Br3 -2.8(16) . . . . ?
N00B C19 C20 C21 179.2(6) . . . . ?
N00B C10 C11 C12 177.0(5) . . . . ?
N00B C13 C14 C15 177.0(6) . . . . ?
C2 C1 C6 Cl2 -176.8(5) . . . . ?
C2 C1 C6 C5 5.3(8) . . . . ?
C2 C1 C6 Br2 -177.0(7) . . . . ?
C5 C4 C3 Cl1 179.5(4) . . . . ?
C5 C4 C3 C2 0.2(8) . . . . ?
C5 C4 C3 Br1 178.7(6) . . . . ?
C1 C2 C3 Cl1 -176.7(5) . . . . ?
C1 C2 C3 C4 2.5(8) . . . . ?
C1 C2 C3 Br1 -175.9(6) . . . . ?
C9 C7 C8 Cl3 -176.4(8) 3_665 . . . ?
C9 C7 C8 C9 3.5(9) 3_665 . . . ?
C9 C7 C8 Br3 177.7(14) 3_665 . . . ?
C4 C5 C6 Cl2 179.6(5) . . . . ?
C4 C5 C6 C1 -2.5(8) . . . . ?
C4 C5 C6 Br2 179.7(7) . . . . ?
C7 C9 C8 Cl3 176.4(8) 3_665 . . . ?
C7 C9 C8 C7 -3.5(9) 3_665 . . . ?
C7 C9 C8 Br3 -177.7(14) 3_665 . . . ?
C6 C5 C4 O3 179.5(5) . . . . ?
C6 C5 C4 C3 -0.3(8) . . . . ?
C3 C2 C1 O1 176.2(5) . . . . ?
C3 C2 C1 C6 -5.3(8) . . . . ?
C16 N00B C19 C20 -174.0(6) . . . . ?
C16 N00B C10 C11 49.2(7) . . . . ?
C16 N00B C13 C14 66.0(7) . . . . ?
C19 N00B C16 C17 -62.4(7) . . . . ?
C19 N00B C10 C11 169.2(5) . . . . ?
C19 N00B C13 C14 -53.9(7) . . . . ?
C10 N00B C16 C17 56.9(7) . . . . ?
C10 N00B C19 C20 64.1(7) . . . . ?
C10 N00B C13 C14 -172.3(6) . . . . ?
C13 N00B C16 C17 176.2(5) . . . . ?
C13 N00B C19 C20 -54.4(7) . . . . ?
C13 N00B C10 C11 -70.3(7) . . . . ?
C18 C17 C16 N00B -173.2(5) . . . . ?
